data_9012638
loop_
_publ_author_name
'Rastsvetaeva, R. K.'
'Khomyakov, A. P.'
'Nekrasov, Y. V.'

_publ_section_title
;
 Crystal structure of a novel analog of eudialyte with R3 symmetry
;
_journal_name_full 'Crystallography Reports'
_journal_page_first 765
_journal_page_last 769
_journal_volume 44
_journal_year 1999
_chemical_compound_source 'Alluaiv mountain, Lovozero massif, Kola Peninsula, Russia'
_chemical_formula_sum
;Ca2.1 Ce0.579 Cl0.3 F0.5 Fe0.15 H3.816 Hf0.051 K0.099 La0.342 Mn3.6 Na16.002
 Nb0.4 Nd0.228 O77.11 Si25.6 Sr0.45 Ti0.099 Zr3.3
;
_chemical_name_mineral Kentbrooksite
_space_group_IT_number 146
_symmetry_space_group_name_Hall 'R 3'
_symmetry_space_group_name_H-M 'R 3 :H'
_cell_angle_alpha 90
_cell_angle_beta 90
_cell_angle_gamma 120
_cell_formula_units_Z 3
_cell_length_a 14.182
_cell_length_b 14.182
_cell_length_c 30.37
_cell_volume 5289.936
_database_code_amcsd 0012363
_exptl_crystal_density_diffrn 3.006
_cod_original_sg_symbol_H-M 'R 3'
_cod_original_formula_sum
;Na16.002 Ca2.1 Ce.579 La.342 Nd.228 Mn3.6 Fe.15 Zr3.3 Hf.051 Nb.4 Sr.45 K.099
 Ti.099 Si25.6 O77.11 F.5 Cl.3 H3.816
;
_cod_database_code 9012638

loop_
_space_group_symop_operation_xyz
x,y,z
2/3+x,1/3+y,1/3+z
1/3+x,2/3+y,2/3+z
-y,x-y,z
2/3-y,1/3+x-y,1/3+z
1/3-y,2/3+x-y,2/3+z
-x+y,-x,z
2/3-x+y,1/3-x,1/3+z
1/3-x+y,2/3-x,2/3+z

loop_
_atom_site_label
_atom_site_fract_x
_atom_site_fract_y
_atom_site_fract_z
_atom_site_occupancy
_atom_site_U_iso_or_equiv
_atom_site_type_symbol
_atom_site_attached_hydrogens
Na1a 0.19000 0.61500 0.15270 0.50000 0.09879 Na 0
Na1b 0.18200 0.56900 0.15500 0.50000 0.07346 Na 0
Ca1 0.24480 0.24470 0.00010 0.70000 0.02242 Ca 0
Ce1 0.24480 0.24470 0.00010 0.15000 0.02242 Ce 0
La1 0.24480 0.24470 0.00010 0.09000 0.02242 La 0
Nd1 0.24480 0.24470 0.00010 0.06000 0.02242 Nd 0
Mn -0.00060 0.27180 0.00010 1.00000 0.02305 Mn 0
MnM2 0.18330 0.35510 0.33140 0.20000 0.02305 Mn 0
FeM2 0.18330 0.35510 0.33140 0.05000 0.02305 Fe 0
Zr2 0.03790 0.52590 0.00290 0.13300 0.03040 Zr 0
Hf2 0.03790 0.52590 0.00290 0.01700 0.03040 Hf 0
Nb 0.33333 0.66667 0.29040 0.40000 0.02799 Nb 0
Na2a 0.11750 0.22340 0.15340 0.39700 0.04433 Na 0
Ce2a 0.11750 0.22340 0.15340 0.04300 0.04433 Ce 0
La2a 0.11750 0.22340 0.15340 0.02400 0.04433 La 0
Nd2a 0.11750 0.22340 0.15340 0.01600 0.04433 Nd 0
Na2b 0.07700 0.16200 0.17000 0.52000 0.09119 Na 0
Sr 0.23960 0.11260 0.27760 0.10000 0.04939 Sr 0
Na3 0.19660 0.09500 0.28900 0.90000 0.03673 Na 0
Na4 0.44600 0.55000 0.00360 0.60000 0.07852 Na 0
Na5a 0.43880 0.21420 0.05340 0.50000 0.03673 Na 0
Na5b 0.47600 0.23550 0.04230 0.45000 0.03293 Na 0
Sr5b 0.47600 0.23550 0.04230 0.05000 0.03293 Sr 0
Na6 0.56120 0.11170 0.18040 0.96700 0.04686 Na 0
K6 0.56120 0.11170 0.18040 0.03300 0.04686 K 0
Zr1 0.33350 0.15890 0.16660 0.96700 0.02343 Zr 0
Ti1 0.33350 0.15890 0.16660 0.03300 0.02343 Ti 0
SiT1a 0.33333 0.66667 0.04440 0.51000 0.01013 Si 0
SiT1b 0.33333 0.66667 0.09020 0.49000 0.02786 Si 0
SiT2 0.33333 0.66667 0.24920 0.60000 0.06839 Si 0
Si1 -0.01070 0.60760 0.09750 1.00000 0.01976 Si 0
Si1* -0.00650 0.39530 0.09660 1.00000 0.01925 Si 0
Si2 0.13970 0.05880 0.08090 1.00000 0.02204 Si 0
Si3 0.06120 0.32720 0.23720 1.00000 0.01849 Si 0
Si3* 0.27530 0.32250 0.23660 1.00000 0.01798 Si 0
Si4 0.20830 0.41560 0.07670 1.00000 0.02305 Si 0
Si5 0.52570 0.25180 0.25320 1.00000 0.02153 Si 0
Si6 0.45740 0.54050 0.25740 1.00000 0.02254 Si 0
O1 0.17630 0.35970 0.03020 1.00000 0.02913 O 0
O2 0.18280 0.35330 0.22100 1.00000 0.02913 O 0
O3 0.62610 0.59090 0.04550 1.00000 0.04053 O 0
O3* 0.64030 0.04010 0.04610 1.00000 0.02786 O 0
O4 0.25550 0.02310 0.20550 1.00000 0.03293 O 0
O4* 0.25940 0.22560 0.20600 1.00000 0.04179 O 0
O5 0.47520 0.22800 0.20420 1.00000 0.05446 O 0
O6 0.22450 0.09640 0.04230 1.00000 0.04053 O 0
O7 0.19350 0.08630 0.12930 1.00000 0.03546 O 0
O8 0.10720 0.39090 0.10790 1.00000 0.04433 O 0
O8* 0.27210 0.37060 0.10850 1.00000 0.02660 O 0
O9 0.44120 0.20440 0.29240 1.00000 0.03546 O 0
O10 0.61470 0.21260 0.25620 1.00000 0.03800 O 0
O11 0.07090 0.12370 0.07710 1.00000 0.04053 O 0
O12 0.05540 0.43700 0.22730 1.00000 0.03926 O 0
O12* 0.39100 0.42840 0.22690 1.00000 0.02660 O 0
O13 0.02920 0.51110 0.30490 1.00000 0.02913 O 0
O14 0.40750 0.29810 0.12890 1.00000 0.04053 O 0
O14* 0.41200 0.10290 0.12850 1.00000 0.03166 O 0
O15 0.04410 0.29910 0.28830 1.00000 0.02913 O 0
O15* 0.26420 0.29240 0.28850 1.00000 0.02406 O 0
O16 0.02000 0.51700 0.11190 1.00000 0.02913 O 0
O17 0.28330 0.54740 0.07080 1.00000 0.07472 O 0
O18a 0.20500 0.60700 0.24710 0.45000 0.05066 O 0
O18b 0.37700 0.59300 0.26220 0.55000 0.04306 O 0
O-H1 0.00000 0.00000 0.33000 0.51000 0.05446 O 1
O-H2 0.33333 0.66667 0.14400 0.55000 0.03546 O 1
O-H3 0.33333 0.66667 0.19600 0.53000 0.09752 O 1
O-H4 0.60500 0.40000 -0.00580 0.44000 0.05573 O 1
O-H5 0.41100 0.60600 0.00200 0.15000 0.07599 O 1
F 0.66667 0.33333 0.04240 0.50000 0.03420 F 0
Cl 0.66667 0.33333 0.04240 0.30000 0.03420 Cl 0
Wat3a 0.66667 0.33333 0.11000 0.58000 0.07726 O 2
Wat3b 0.66667 0.33333 0.15000 0.42000 0.10005 O 2
Wat1a 0.00000 0.00000 0.24800 0.43000 0.10385 O 2
Wat1b 0.00000 0.00000 0.28900 0.32000 0.04939 O 2

loop_
_cod_changelog_entry_id
_cod_changelog_entry_author
_cod_changelog_entry_date
_cod_changelog_entry_text
1
;cod-tools version 3.8.0
Id: cif_guess_AMCSD_atom_types 9581 2023-05-17 12:35:41Z saulius
;
2023-05-21T08:54:22+03:00
;Derived atom types and hydrogen counts
from atom names that follow the AMCSD naming convention
(Wat == water, O-H == hydroxyl).
;

loop_
_cod_related_entry_id
_cod_related_entry_database
_cod_related_entry_code
1 AMCSD 0012363
